data_1502455
loop_
_publ_author_name
'Chen, Weiliang'
'Cai, Yunfei'
'Fu, Xuan'
'Liu, Xiaohua'
'Lin, Lili'
'Feng, Xiaoming'

_publ_section_title
;
 Enantioselective one-pot synthesis of
 2-amino-4-(indol-3-yl)-4H-chromenes.
;
_journal_issue 18
_journal_name_full 'Organic letters'
_journal_page_first 4910
_journal_page_last 4913
_journal_paper_doi 10.1021/ol2019949
_journal_volume 13
_journal_year 2011
_chemical_absolute_configuration ad
_chemical_formula_moiety 'C18 H13 N3 O'
_chemical_formula_sum 'C18 H13 N3 O'
_chemical_formula_weight 287.31
_chemical_name_systematic
; 
 ? 
;
_space_group_IT_number 19
_symmetry_cell_setting orthorhombic
_symmetry_space_group_name_Hall 'P 2ac 2ab'
_symmetry_space_group_name_H-M 'P 21 21 21'
_atom_sites_solution_hydrogens geom
_atom_sites_solution_primary direct
_atom_sites_solution_secondary difmap
_audit_creation_method SHELXL-97
_cell_angle_alpha 90.00
_cell_angle_beta 90.00
_cell_angle_gamma 90.00
_cell_formula_units_Z 4
_cell_length_a 9.896(2)
_cell_length_b 11.390(2)
_cell_length_c 12.460(3)
_cell_measurement_reflns_used 9801
_cell_measurement_temperature 173(2)
_cell_measurement_theta_max 68.24
_cell_measurement_theta_min 5.26
_cell_volume 1404.4(5)
_computing_cell_refinement 'Rapid Auto(Rigaku 2001)'
_computing_data_collection 'Rapid Auto(Rigaku 2001)'
_computing_data_reduction 'Rapid Auto(Rigaku 2001)'
_computing_molecular_graphics
;
 Mercury: visualization and analysis of crystal structures, C. F. Macrae,
 P. R. Edgington, P. McCabe, E. Pidcock, G. P. Shields, R. Taylor,
 M. Towler and J. van de Streek, J. Appl. Cryst., 39, 453-457, 2006.
;
_computing_publication_material 'SHELX-97 (Sheldrick, 1997)'
_computing_structure_refinement 'SHELXL-97 (Sheldrick, 1997)'
_computing_structure_solution 'SHELXS-97 (Sheldrick, 1990)'
_diffrn_ambient_temperature 173(2)
_diffrn_measured_fraction_theta_full 0.995
_diffrn_measured_fraction_theta_max 0.995
_diffrn_measurement_device_type 'Rigaku raxis Rapid IP Area Detector'
_diffrn_measurement_method '\w scans'
_diffrn_radiation_monochromator graphite
_diffrn_radiation_source 'rotating anode'
_diffrn_radiation_type CuK\a
_diffrn_radiation_wavelength 1.54178
_diffrn_reflns_av_R_equivalents 0.0619
_diffrn_reflns_av_sigmaI/netI 0.0577
_diffrn_reflns_limit_h_max 11
_diffrn_reflns_limit_h_min -11
_diffrn_reflns_limit_k_max 13
_diffrn_reflns_limit_k_min -13
_diffrn_reflns_limit_l_max 14
_diffrn_reflns_limit_l_min -15
_diffrn_reflns_number 9721
_diffrn_reflns_theta_full 68.24
_diffrn_reflns_theta_max 68.24
_diffrn_reflns_theta_min 5.26
_exptl_absorpt_coefficient_mu 0.698
_exptl_absorpt_correction_T_max 0.7324
_exptl_absorpt_correction_T_min 0.6335
_exptl_absorpt_correction_type numerical
_exptl_absorpt_process_details 'NUMABS by T. Higashi, June 3, 2003'
_exptl_crystal_colour colorless
_exptl_crystal_density_diffrn 1.359
_exptl_crystal_density_method 'not measured'
_exptl_crystal_description block
_exptl_crystal_F_000 600
_exptl_crystal_size_max 0.72
_exptl_crystal_size_mid 0.59
_exptl_crystal_size_min 0.48
_refine_diff_density_max 0.237
_refine_diff_density_min -0.210
_refine_diff_density_rms 0.056
_refine_ls_abs_structure_details 'Flack H D (1983), Acta Cryst. A39, 876-881'
_refine_ls_abs_structure_Flack -0.2(3)
_refine_ls_extinction_coef 0.0124(8)
_refine_ls_extinction_expression Fc^*^=kFc[1+0.001xFc^2^\l^3^/sin(2\q)]^-1/4^
_refine_ls_extinction_method SHELXL
_refine_ls_goodness_of_fit_ref 1.151
_refine_ls_hydrogen_treatment constr
_refine_ls_matrix_type full
_refine_ls_number_parameters 200
_refine_ls_number_reflns 2532
_refine_ls_number_restraints 0
_refine_ls_restrained_S_all 1.151
_refine_ls_R_factor_all 0.0458
_refine_ls_R_factor_gt 0.0415
_refine_ls_shift/su_max 0.000
_refine_ls_shift/su_mean 0.000
_refine_ls_structure_factor_coef Fsqd
_refine_ls_weighting_details 'calc w=1/[\s^2^(Fo^2^)+(0.0203P)^2^+0.3138P] where P=(Fo^2^+2Fc^2^)/3'
_refine_ls_weighting_scheme calc
_refine_ls_wR_factor_gt 0.0842
_refine_ls_wR_factor_ref 0.0853
_reflns_number_gt 2387
_reflns_number_total 2532
_reflns_threshold_expression >2sigma(I)
_cod_data_source_file ol2019949_si_001.cif
_cod_data_source_block a
_cod_original_cell_volume 1404.5(5)
_cod_original_sg_symbol_H-M P2(1)2(1)2(1)
_cod_database_code 1502455

loop_
_symmetry_equiv_pos_as_xyz
'x, y, z'
'-x+1/2, -y, z+1/2'
'-x, y+1/2, -z+1/2'
'x+1/2, -y+1/2, -z'

loop_
_atom_site_label
_atom_site_type_symbol
_atom_site_fract_x
_atom_site_fract_y
_atom_site_fract_z
_atom_site_U_iso_or_equiv
_atom_site_adp_type
_atom_site_occupancy
_atom_site_symmetry_multiplicity
_atom_site_calc_flag
_atom_site_refinement_flags
O1 O 0.06638(14) 0.90038(12) 0.41918(11) 0.0297(4) Uani 1 1 d .
N1 N -0.37908(16) 0.55795(14) 0.20470(13) 0.0285(4) Uani 1 1 d .
H1 H -0.4487 0.5097 0.1950 0.034 Uiso 1 1 d R
N2 N -0.41220(18) 0.90702(16) 0.39619(15) 0.0377(5) Uani 1 1 d .
N3 N -0.08829(19) 1.03290(14) 0.46430(14) 0.0349(5) Uani 1 1 d .
H3B H -0.0174 1.0793 0.4530 0.042 Uiso 1 1 d R
H3A H -0.1719 1.0617 0.4667 0.042 Uiso 1 1 d R
C1 C -0.3146(2) 0.61867(16) 0.12448(15) 0.0253(4) Uani 1 1 d .
C2 C -0.3355(2) 0.61510(17) 0.01327(15) 0.0288(5) Uani 1 1 d .
H2 H -0.4022 0.5655 -0.0175 0.035 Uiso 1 1 calc R
C3 C -0.2558(2) 0.68603(18) -0.04968(16) 0.0319(5) Uani 1 1 d .
H3 H -0.2685 0.6863 -0.1253 0.038 Uiso 1 1 calc R
C4 C -0.1560(2) 0.75815(18) -0.00414(16) 0.0325(5) Uani 1 1 d .
H4 H -0.1030 0.8069 -0.0495 0.039 Uiso 1 1 calc R
C5 C -0.1333(2) 0.75977(17) 0.10567(16) 0.0266(5) Uani 1 1 d .
H5 H -0.0648 0.8084 0.1354 0.032 Uiso 1 1 calc R
C6 C -0.21319(19) 0.68821(16) 0.17229(15) 0.0213(4) Uani 1 1 d .
C7 C -0.2177(2) 0.66447(16) 0.28538(15) 0.0232(4) Uani 1 1 d .
C8 C -0.3187(2) 0.58566(17) 0.30053(15) 0.0261(4) Uani 1 1 d .
H8 H -0.3441 0.5540 0.3681 0.031 Uiso 1 1 calc R
C9 C -0.1310(2) 0.71559(17) 0.37332(14) 0.0228(4) Uani 1 1 d .
H9 H -0.1512 0.6705 0.4403 0.027 Uiso 1 1 calc R
C10 C -0.1635(2) 0.84397(17) 0.39623(14) 0.0232(4) Uani 1 1 d .
C11 C -0.3007(2) 0.87877(17) 0.39808(15) 0.0269(5) Uani 1 1 d .
C12 C -0.0679(2) 0.92352(17) 0.42425(15) 0.0255(4) Uani 1 1 d .
C13 C 0.1087(2) 0.79320(18) 0.37514(15) 0.0250(4) Uani 1 1 d .
C14 C 0.2461(2) 0.7829(2) 0.36005(15) 0.0307(5) Uani 1 1 d .
H14 H 0.3042 0.8474 0.3746 0.037 Uiso 1 1 calc R
C15 C 0.2982(2) 0.6780(2) 0.32364(16) 0.0370(6) Uani 1 1 d .
H15 H 0.3929 0.6695 0.3138 0.044 Uiso 1 1 calc R
C16 C 0.2125(2) 0.5850(2) 0.30134(16) 0.0372(6) Uani 1 1 d .
H16 H 0.2480 0.5122 0.2771 0.045 Uiso 1 1 calc R
C17 C 0.0744(2) 0.59909(18) 0.31470(16) 0.0304(5) Uani 1 1 d .
H17 H 0.0160 0.5356 0.2977 0.036 Uiso 1 1 calc R
C18 C 0.0190(2) 0.70319(17) 0.35211(14) 0.0227(4) Uani 1 1 d .

loop_
_atom_site_aniso_label
_atom_site_aniso_U_11
_atom_site_aniso_U_22
_atom_site_aniso_U_33
_atom_site_aniso_U_23
_atom_site_aniso_U_13
_atom_site_aniso_U_12
O1 0.0259(8) 0.0269(8) 0.0364(8) -0.0026(6) -0.0040(6) -0.0008(6)
N1 0.0242(9) 0.0273(9) 0.0339(9) -0.0014(7) 0.0021(8) -0.0075(7)
N2 0.0301(11) 0.0415(11) 0.0415(11) 0.0037(9) 0.0007(9) 0.0086(9)
N3 0.0367(11) 0.0252(9) 0.0427(11) -0.0054(8) -0.0004(8) -0.0009(8)
C1 0.0219(11) 0.0245(10) 0.0294(10) -0.0012(8) -0.0019(9) 0.0055(8)
C2 0.0275(12) 0.0291(10) 0.0297(11) -0.0049(8) -0.0060(9) 0.0038(9)
C3 0.0372(13) 0.0367(12) 0.0217(10) -0.0025(9) -0.0042(9) 0.0081(10)
C4 0.0327(13) 0.0343(12) 0.0305(11) 0.0048(9) 0.0023(10) 0.0000(10)
C5 0.0262(11) 0.0257(10) 0.0280(10) 0.0019(8) 0.0001(9) -0.0005(8)
C6 0.0216(10) 0.0191(9) 0.0232(9) -0.0008(7) -0.0014(8) 0.0043(8)
C7 0.0251(10) 0.0207(9) 0.0238(9) 0.0023(8) -0.0001(8) 0.0016(8)
C8 0.0279(11) 0.0255(10) 0.0249(10) 0.0006(8) 0.0025(9) -0.0005(9)
C9 0.0271(11) 0.0240(10) 0.0173(9) 0.0006(7) 0.0001(8) -0.0015(9)
C10 0.0243(11) 0.0247(10) 0.0207(9) 0.0004(7) -0.0006(8) 0.0028(8)
C11 0.0306(13) 0.0257(10) 0.0243(10) 0.0014(8) -0.0003(9) -0.0006(9)
C12 0.0313(12) 0.0246(10) 0.0206(9) 0.0011(8) -0.0003(9) 0.0021(9)
C13 0.0274(11) 0.0288(10) 0.0187(9) 0.0033(8) -0.0009(8) 0.0032(9)
C14 0.0266(12) 0.0423(12) 0.0233(10) 0.0036(9) -0.0032(8) -0.0017(10)
C15 0.0256(12) 0.0589(16) 0.0264(11) 0.0003(10) -0.0016(9) 0.0108(11)
C16 0.0358(13) 0.0457(13) 0.0300(11) -0.0106(10) -0.0042(10) 0.0168(11)
C17 0.0312(12) 0.0321(12) 0.0278(11) -0.0047(9) -0.0047(9) 0.0040(10)
C18 0.0262(11) 0.0252(10) 0.0167(9) 0.0031(8) 0.0004(8) 0.0020(9)

loop_
_atom_type_symbol
_atom_type_description
_atom_type_scat_dispersion_real
_atom_type_scat_dispersion_imag
_atom_type_scat_source
C C 0.0181 0.0091 'International Tables Vol C Tables 4.2.6.8 and 6.1.1.4'
H H 0.0000 0.0000 'International Tables Vol C Tables 4.2.6.8 and 6.1.1.4'
N N 0.0311 0.0180 'International Tables Vol C Tables 4.2.6.8 and 6.1.1.4'
O O 0.0492 0.0322 'International Tables Vol C Tables 4.2.6.8 and 6.1.1.4'

loop_
_geom_angle_atom_site_label_1
_geom_angle_atom_site_label_2
_geom_angle_atom_site_label_3
_geom_angle
C12 O1 C13 118.68(15)
C8 N1 C1 108.38(16)
C8 N1 H1 126.7
C1 N1 H1 124.9
C12 N3 H3B 111.7
C12 N3 H3A 119.2
H3B N3 H3A 121.3
N1 C1 C2 129.54(18)
N1 C1 C6 107.83(16)
C2 C1 C6 122.60(18)
C3 C2 C1 117.55(19)
C3 C2 H2 121.2
C1 C2 H2 121.2
C2 C3 C4 121.10(19)
C2 C3 H3 119.5
C4 C3 H3 119.5
C5 C4 C3 121.38(19)
C5 C4 H4 119.3
C3 C4 H4 119.3
C4 C5 C6 118.9(2)
C4 C5 H5 120.6
C6 C5 H5 120.6
C5 C6 C1 118.43(18)
C5 C6 C7 134.91(18)
C1 C6 C7 106.65(16)
C8 C7 C6 106.53(17)
C8 C7 C9 125.00(17)
C6 C7 C9 128.47(17)
C7 C8 N1 110.60(17)
C7 C8 H8 124.7
N1 C8 H8 124.7
C7 C9 C18 113.27(15)
C7 C9 C10 112.70(16)
C18 C9 C10 109.23(16)
C7 C9 H9 107.1
C18 C9 H9 107.1
C10 C9 H9 107.1
C12 C10 C11 118.57(18)
C12 C10 C9 122.82(18)
C11 C10 C9 118.34(17)
N2 C11 C10 177.9(2)
C10 C12 O1 122.81(17)
C10 C12 N3 127.2(2)
O1 C12 N3 109.95(17)
C14 C13 C18 122.75(19)
C14 C13 O1 114.96(19)
C18 C13 O1 122.26(17)
C13 C14 C15 119.2(2)
C13 C14 H14 120.4
C15 C14 H14 120.4
C14 C15 C16 120.0(2)
C14 C15 H15 120.0
C16 C15 H15 120.0
C17 C16 C15 119.4(2)
C17 C16 H16 120.3
C15 C16 H16 120.3
C16 C17 C18 122.0(2)
C16 C17 H17 119.0
C18 C17 H17 119.0
C13 C18 C17 116.65(18)
C13 C18 C9 121.50(17)
C17 C18 C9 121.74(18)

loop_
_geom_bond_atom_site_label_1
_geom_bond_atom_site_label_2
_geom_bond_distance
O1 C12 1.356(2)
O1 C13 1.402(2)
N1 C8 1.372(2)
N1 C1 1.373(2)
N1 H1 0.8901
N2 C11 1.150(3)
N3 C12 1.357(2)
N3 H3B 0.8900
N3 H3A 0.8900
C1 C2 1.402(3)
C1 C6 1.410(3)
C2 C3 1.375(3)
C2 H2 0.9500
C3 C4 1.404(3)
C3 H3 0.9500
C4 C5 1.387(3)
C4 H4 0.9500
C5 C6 1.407(3)
C5 H5 0.9500
C6 C7 1.436(3)
C7 C8 1.356(3)
C7 C9 1.509(3)
C8 H8 0.9500
C9 C18 1.514(3)
C9 C10 1.524(3)
C9 H9 1.0000
C10 C12 1.356(3)
C10 C11 1.415(3)
C13 C14 1.378(3)
C13 C18 1.386(3)
C14 C15 1.378(3)
C14 H14 0.9500
C15 C16 1.386(3)
C15 H15 0.9500
C16 C17 1.386(3)
C16 H16 0.9500
C17 C18 1.387(3)
C17 H17 0.9500

loop_
_geom_hbond_atom_site_label_D
_geom_hbond_atom_site_label_H
_geom_hbond_atom_site_label_A
_geom_hbond_distance_DH
_geom_hbond_distance_HA
_geom_hbond_distance_DA
_geom_hbond_angle_DHA
_geom_hbond_site_symmetry_A
N1 H1 N2 0.89 2.13 2.967(2) 155.6 3_445

loop_
_geom_torsion_atom_site_label_1
_geom_torsion_atom_site_label_2
_geom_torsion_atom_site_label_3
_geom_torsion_atom_site_label_4
_geom_torsion
C8 N1 C1 C2 176.7(2)
C8 N1 C1 C6 -1.4(2)
N1 C1 C2 C3 179.93(19)
C6 C1 C2 C3 -2.3(3)
C1 C2 C3 C4 0.8(3)
C2 C3 C4 C5 0.6(3)
C3 C4 C5 C6 -0.6(3)
C4 C5 C6 C1 -0.8(3)
C4 C5 C6 C7 178.2(2)
N1 C1 C6 C5 -179.52(17)
C2 C1 C6 C5 2.3(3)
N1 C1 C6 C7 1.2(2)
C2 C1 C6 C7 -176.97(18)
C5 C6 C7 C8 -179.7(2)
C1 C6 C7 C8 -0.6(2)
C5 C6 C7 C9 0.9(4)
C1 C6 C7 C9 180.00(18)
C6 C7 C8 N1 -0.2(2)
C9 C7 C8 N1 179.19(17)
C1 N1 C8 C7 1.0(2)
C8 C7 C9 C18 127.5(2)
C6 C7 C9 C18 -53.2(3)
C8 C7 C9 C10 -107.9(2)
C6 C7 C9 C10 71.4(3)
C7 C9 C10 C12 -144.71(19)
C18 C9 C10 C12 -17.9(2)
C7 C9 C10 C11 41.4(2)
C18 C9 C10 C11 168.19(15)
C12 C10 C11 N2 108(6)
C9 C10 C11 N2 -78(6)
C11 C10 C12 O1 -176.20(17)
C9 C10 C12 O1 9.9(3)
C11 C10 C12 N3 6.5(3)
C9 C10 C12 N3 -167.39(18)
C13 O1 C12 C10 5.2(3)
C13 O1 C12 N3 -177.11(16)
C12 O1 C13 C14 171.90(16)
C12 O1 C13 C18 -10.2(3)
C18 C13 C14 C15 -2.0(3)
O1 C13 C14 C15 175.87(17)
C13 C14 C15 C16 0.8(3)
C14 C15 C16 C17 0.8(3)
C15 C16 C17 C18 -1.4(3)
C14 C13 C18 C17 1.4(3)
O1 C13 C18 C17 -176.31(17)
C14 C13 C18 C9 177.76(18)
O1 C13 C18 C9 0.0(3)
C16 C17 C18 C13 0.3(3)
C16 C17 C18 C9 -176.01(18)
C7 C9 C18 C13 139.29(17)
C10 C9 C18 C13 12.8(2)
C7 C9 C18 C17 -44.6(2)
C10 C9 C18 C17 -171.08(17)
